data_7063751
loop_
_publ_author_name
'Ferraro, Valentina'
'Gan, Xuemin'
'Rehak, Florian R.'
'Ralle, Philipp'
'Nieger, Martin'
'Steffen, Andreas'
'Klopper, Wim'
'Br\"ase, Stefan'

_publ_section_title
;
 Blue to yellow-emitting neutral Cu(i) complexes with \m-bridging
 1,2,4-triazole: synthesis, photophysical characterization and DFT
 calculations
;
_journal_issue 29
_journal_name_full 'New Journal of Chemistry'
_journal_page_first 12468
_journal_page_last 12475
_journal_paper_doi 10.1039/D5NJ01056J
_journal_volume 49
_journal_year 2025
_chemical_formula_moiety 'C48 H48 Cu2 N8 P2'
_chemical_formula_sum 'C48 H48 Cu2 N8 P2'
_chemical_formula_weight 925.96
_space_group_crystal_system monoclinic
_space_group_IT_number 14
_space_group_name_Hall '-P 2yn'
_space_group_name_H-M_alt 'P 1 21/n 1'
_atom_sites_solution_hydrogens geom
_atom_sites_solution_primary dual
_atom_sites_solution_secondary difmap
_audit_creation_method SHELXL-2014/7
_audit_update_record
;
2024-08-27 deposited with the CCDC.	2025-04-09 downloaded from the CCDC.
;
_cell_angle_alpha 90
_cell_angle_beta 100.156(1)
_cell_angle_gamma 90
_cell_formula_units_Z 2
_cell_length_a 10.0042(2)
_cell_length_b 16.6493(3)
_cell_length_c 13.2435(2)
_cell_measurement_reflns_used 9445
_cell_measurement_temperature 298(2)
_cell_measurement_theta_max 72.1
_cell_measurement_theta_min 4.3
_cell_volume 2171.31(7)
_computing_cell_refinement 'APEX3 (Bruker AXS Inc., 2019)'
_computing_data_collection 'APEX3 (Bruker AXS Inc., 2019)'
_computing_data_reduction 'SAINT (Bruker AXS Inc., 2019)'
_computing_publication_material 'publCIF (Westrip, 2010)'
_computing_structure_refinement 'SHELXL-2014/7 (Sheldrick, 2014)'
_computing_structure_solution 'SHELXT (Sheldrick, 2015)'
_diffrn_ambient_temperature 298(2)
_diffrn_measured_fraction_theta_full 0.998
_diffrn_measured_fraction_theta_max 0.998
_diffrn_measurement_device_type 'Bruker D8 VENTURE with PhotonII CPAD detector'
_diffrn_measurement_method 'rotation in \f and \w, 1\%, shutterless'
_diffrn_radiation_type CuK\a
_diffrn_radiation_wavelength 1.54178
_diffrn_reflns_av_R_equivalents 0.0593
_diffrn_reflns_av_unetI/netI 0.0338
_diffrn_reflns_Laue_measured_fraction_full 0.998
_diffrn_reflns_Laue_measured_fraction_max 0.998
_diffrn_reflns_limit_h_max 12
_diffrn_reflns_limit_h_min -12
_diffrn_reflns_limit_k_max 20
_diffrn_reflns_limit_k_min -20
_diffrn_reflns_limit_l_max 16
_diffrn_reflns_limit_l_min -16
_diffrn_reflns_number 46875
_diffrn_reflns_point_group_measured_fraction_full 0.998
_diffrn_reflns_point_group_measured_fraction_max 0.998
_diffrn_reflns_theta_full 67.679
_diffrn_reflns_theta_max 72.170
_diffrn_reflns_theta_min 4.307
_diffrn_source 'INCOATEC microfocus sealed tube'
_exptl_absorpt_coefficient_mu 2.250
_exptl_absorpt_correction_T_max 0.9154
_exptl_absorpt_correction_T_min 0.6613
_exptl_absorpt_correction_type multi-scan
_exptl_absorpt_process_details 'SADABS (Sheldrick, 2014)'
_exptl_crystal_colour colourless
_exptl_crystal_density_diffrn 1.416
_exptl_crystal_description blocks
_exptl_crystal_F_000 960
_exptl_crystal_size_max 0.180
_exptl_crystal_size_mid 0.120
_exptl_crystal_size_min 0.060
_refine_diff_density_max 0.260
_refine_diff_density_min -0.440
_refine_diff_density_rms 0.058
_refine_ls_extinction_method none
_refine_ls_goodness_of_fit_ref 1.105
_refine_ls_hydrogen_treatment constr
_refine_ls_matrix_type full
_refine_ls_number_parameters 271
_refine_ls_number_reflns 4276
_refine_ls_number_restraints 0
_refine_ls_restrained_S_all 1.105
_refine_ls_R_factor_all 0.0354
_refine_ls_R_factor_gt 0.0347
_refine_ls_shift/su_max 0.001
_refine_ls_shift/su_mean 0.000
_refine_ls_structure_factor_coef Fsqd
_refine_ls_weighting_details 'w=1/[\s^2^(Fo^2^)+(0.0495P)^2^+0.7239P] where P=(Fo^2^+2Fc^2^)/3'
_refine_ls_weighting_scheme calc
_refine_ls_wR_factor_gt 0.0950
_refine_ls_wR_factor_ref 0.0957
_reflns_Friedel_coverage 0.000
_reflns_number_gt 4145
_reflns_number_total 4276
_reflns_threshold_expression 'I > 2\s(I)'
_cod_data_source_file d5nj01056j2.cif
_cod_data_source_block sb1449_hy
_cod_depositor_comments 'Adding full bibliography for 7063748--7063752.cif.'
_cod_original_sg_symbol_H-M 'P 21/n'
_cod_database_code 7063751
_shelx_shelxl_version_number 2014/7
_shelx_space_group_comment
;
The symmetry employed for this shelxl refinement is uniquely defined
by the following loop, which should always be used as a source of
symmetry information in preference to the above space-group names.
They are only intended as comments.
;
_shelx_estimated_absorpt_t_min 0.687
_shelx_estimated_absorpt_t_max 0.877

loop_
_space_group_symop_operation_xyz
'x, y, z'
'-x+1/2, y+1/2, -z+1/2'
'-x, -y, -z'
'x-1/2, -y-1/2, z-1/2'

loop_
_atom_site_label
_atom_site_type_symbol
_atom_site_fract_x
_atom_site_fract_y
_atom_site_fract_z
_atom_site_U_iso_or_equiv
_atom_site_adp_type
_atom_site_occupancy
_atom_site_site_symmetry_order
_atom_site_calc_flag
_atom_site_refinement_flags_posn
_atom_site_refinement_flags_adp
_atom_site_refinement_flags_occupancy
_atom_site_disorder_assembly
_atom_site_disorder_group
Cu1 Cu 0.12255(3) 0.51037(2) 0.61936(2) 0.04235(11) Uani 1 1 d . . . . .
P1 P 0.25351(4) 0.52065(2) 0.76893(3) 0.03294(12) Uani 1 1 d . . . . .
C1 C 0.30321(15) 0.41868(10) 0.81011(11) 0.0347(3) Uani 1 1 d . . . . .
C2 C 0.32952(19) 0.39410(11) 0.91263(13) 0.0466(4) Uani 1 1 d . . . . .
H2 H 0.3165 0.4301 0.9637 0.056 Uiso 1 1 calc R U . . .
C3 C 0.3746(2) 0.31716(13) 0.93942(14) 0.0559(5) Uani 1 1 d . . . . .
H3 H 0.3890 0.3012 1.0078 0.067 Uiso 1 1 calc R U . . .
C4 C 0.3980(2) 0.26431(12) 0.86454(16) 0.0561(5) Uani 1 1 d . . . . .
H4 H 0.4315 0.2132 0.8825 0.067 Uiso 1 1 calc R U . . .
C5 C 0.3718(2) 0.28720(11) 0.76263(15) 0.0503(4) Uani 1 1 d . . . . .
H5 H 0.3881 0.2512 0.7124 0.060 Uiso 1 1 calc R U . . .
C6 C 0.32122(16) 0.36342(10) 0.73408(12) 0.0367(3) Uani 1 1 d . . . . .
N7 N 0.28832(14) 0.38750(8) 0.62768(10) 0.0396(3) Uani 1 1 d . . . . .
C8 C 0.2119(2) 0.32718(12) 0.55831(13) 0.0486(4) Uani 1 1 d . . . . .
H8A H 0.1173 0.3257 0.5658 0.058 Uiso 1 1 calc R U . . .
H8B H 0.2509 0.2740 0.5715 0.058 Uiso 1 1 calc R U . . .
C9 C 0.2269(2) 0.35664(13) 0.45311(14) 0.0576(5) Uani 1 1 d . . . . .
H9A H 0.2228 0.3122 0.4053 0.069 Uiso 1 1 calc R U . . .
H9B H 0.1557 0.3947 0.4271 0.069 Uiso 1 1 calc R U . . .
C10 C 0.3638(3) 0.3963(2) 0.46839(17) 0.0814(8) Uani 1 1 d . . . . .
H10A H 0.4286 0.3624 0.4419 0.098 Uiso 1 1 calc R U . . .
H10B H 0.3583 0.4473 0.4326 0.098 Uiso 1 1 calc R U . . .
C11 C 0.4075(2) 0.40893(15) 0.58147(14) 0.0570(5) Uani 1 1 d . . . . .
H11A H 0.4842 0.3748 0.6080 0.068 Uiso 1 1 calc R U . . .
H11B H 0.4332 0.4645 0.5960 0.068 Uiso 1 1 calc R U . . .
C12 C 0.41820(16) 0.57079(10) 0.77643(11) 0.0359(3) Uani 1 1 d . . . . .
C13 C 0.54213(17) 0.53173(12) 0.79880(14) 0.0449(4) Uani 1 1 d . . . . .
H13 H 0.5446 0.4766 0.8103 0.054 Uiso 1 1 calc R U . . .
C14 C 0.6625(2) 0.57408(15) 0.80427(16) 0.0582(5) Uani 1 1 d . . . . .
H14 H 0.7450 0.5470 0.8185 0.070 Uiso 1 1 calc R U . . .
C15 C 0.6608(2) 0.65573(15) 0.78890(15) 0.0623(6) Uani 1 1 d . . . . .
H15 H 0.7418 0.6841 0.7941 0.075 Uiso 1 1 calc R U . . .
C16 C 0.5386(3) 0.69498(13) 0.76577(15) 0.0621(5) Uani 1 1 d . . . . .
H16 H 0.5370 0.7502 0.7550 0.075 Uiso 1 1 calc R U . . .
C17 C 0.4179(2) 0.65324(11) 0.75839(15) 0.0508(4) Uani 1 1 d . . . . .
H17 H 0.3358 0.6804 0.7412 0.061 Uiso 1 1 calc R U . . .
C18 C 0.19340(16) 0.56617(10) 0.87897(11) 0.0370(3) Uani 1 1 d . . . . .
C19 C 0.28063(19) 0.58939(11) 0.96810(13) 0.0466(4) Uani 1 1 d . . . . .
H19 H 0.3737 0.5814 0.9738 0.056 Uiso 1 1 calc R U . . .
C20 C 0.2295(2) 0.62428(12) 1.04831(14) 0.0546(5) Uani 1 1 d . . . . .
H20 H 0.2882 0.6390 1.1079 0.066 Uiso 1 1 calc R U . . .
C21 C 0.0927(2) 0.63724(14) 1.04017(16) 0.0611(5) Uani 1 1 d . . . . .
H21 H 0.0588 0.6606 1.0942 0.073 Uiso 1 1 calc R U . . .
C22 C 0.0057(2) 0.61568(17) 0.95214(18) 0.0687(6) Uani 1 1 d . . . . .
H22 H -0.0870 0.6247 0.9466 0.082 Uiso 1 1 calc R U . . .
C23 C 0.05586(19) 0.58044(13) 0.87133(15) 0.0528(4) Uani 1 1 d . . . . .
H23 H -0.0035 0.5664 0.8117 0.063 Uiso 1 1 calc R U . . .
N24 N 0.13752(14) 0.56469(9) 0.48891(10) 0.0423(3) Uani 1 1 d . . . . .
N25 N 0.05330(14) 0.54856(9) 0.39729(10) 0.0415(3) Uani 1 1 d . . . . .
C26 C 0.1081(2) 0.58720(12) 0.32757(14) 0.0521(4) Uani 1 1 d . . . . .
H26 H 0.0712 0.5859 0.2580 0.062 Uiso 1 1 calc R U . . .
N27 N 0.22039(19) 0.62825(12) 0.36480(15) 0.0636(5) Uani 1 1 d . . . . .
C28 C 0.23301(19) 0.61234(12) 0.46446(16) 0.0534(4) Uani 1 1 d . . . . .
H28 H 0.3031 0.6330 0.5130 0.064 Uiso 1 1 calc R U . . .

loop_
_atom_site_aniso_label
_atom_site_aniso_U_11
_atom_site_aniso_U_22
_atom_site_aniso_U_33
_atom_site_aniso_U_23
_atom_site_aniso_U_13
_atom_site_aniso_U_12
Cu1 0.04059(17) 0.05636(18) 0.02577(15) 0.00030(9) -0.00603(10) -0.00554(10)
P1 0.0306(2) 0.0421(2) 0.0232(2) -0.00200(14) -0.00300(14) 0.00127(14)
C1 0.0316(7) 0.0429(8) 0.0276(7) 0.0003(6) -0.0009(6) -0.0040(6)
C2 0.0561(10) 0.0516(9) 0.0291(8) 0.0008(7) -0.0010(7) 0.0003(8)
C3 0.0674(12) 0.0578(11) 0.0370(9) 0.0115(8) -0.0055(8) 0.0004(9)
C4 0.0607(11) 0.0431(9) 0.0591(12) 0.0098(8) -0.0045(9) 0.0016(8)
C5 0.0571(10) 0.0423(9) 0.0501(10) -0.0040(7) 0.0062(8) 0.0002(8)
C6 0.0357(7) 0.0409(8) 0.0327(7) -0.0019(6) 0.0037(6) -0.0060(6)
N7 0.0466(7) 0.0433(7) 0.0290(6) -0.0059(5) 0.0065(5) -0.0068(6)
C8 0.0529(10) 0.0523(10) 0.0389(9) -0.0111(8) 0.0033(7) -0.0096(8)
C9 0.0751(13) 0.0606(11) 0.0345(9) -0.0094(8) 0.0031(9) -0.0055(10)
C10 0.0889(17) 0.121(2) 0.0400(11) -0.0198(12) 0.0269(11) -0.0368(16)
C11 0.0525(11) 0.0813(14) 0.0392(9) -0.0056(9) 0.0133(8) -0.0173(10)
C12 0.0365(7) 0.0449(8) 0.0246(7) -0.0020(6) 0.0008(6) -0.0023(6)
C13 0.0362(8) 0.0536(9) 0.0420(9) -0.0008(7) -0.0009(7) -0.0009(7)
C14 0.0379(9) 0.0835(14) 0.0508(11) -0.0055(10) 0.0013(8) -0.0102(9)
C15 0.0602(12) 0.0887(16) 0.0383(9) -0.0068(10) 0.0093(9) -0.0328(11)
C16 0.0881(16) 0.0540(11) 0.0449(10) 0.0002(8) 0.0132(10) -0.0230(11)
C17 0.0577(11) 0.0476(9) 0.0464(10) 0.0038(8) 0.0072(8) 0.0008(8)
C18 0.0383(8) 0.0427(8) 0.0283(7) -0.0020(6) 0.0006(6) 0.0005(6)
C19 0.0471(9) 0.0546(10) 0.0342(8) -0.0068(7) -0.0038(7) 0.0045(8)
C20 0.0758(13) 0.0536(10) 0.0307(8) -0.0073(7) -0.0006(8) 0.0039(9)
C21 0.0794(14) 0.0656(12) 0.0433(10) -0.0062(9) 0.0241(10) 0.0088(11)
C22 0.0507(11) 0.0980(17) 0.0607(13) -0.0145(12) 0.0193(10) 0.0062(11)
C23 0.0404(9) 0.0726(12) 0.0445(10) -0.0120(9) 0.0050(7) -0.0009(8)
N24 0.0367(7) 0.0545(8) 0.0324(7) 0.0030(6) -0.0032(5) -0.0066(6)
N25 0.0393(7) 0.0546(8) 0.0275(6) 0.0054(6) -0.0027(5) -0.0033(6)
C26 0.0584(11) 0.0614(11) 0.0354(9) 0.0127(8) 0.0055(8) -0.0031(9)
N27 0.0605(10) 0.0704(11) 0.0610(10) 0.0170(9) 0.0134(8) -0.0125(9)
C28 0.0425(9) 0.0598(11) 0.0554(11) 0.0043(9) 0.0016(8) -0.0112(8)

loop_
_atom_type_symbol
_atom_type_description
_atom_type_scat_dispersion_real
_atom_type_scat_dispersion_imag
_atom_type_scat_source
C C 0.0181 0.0091 'International Tables Vol C Tables 4.2.6.8 and 6.1.1.4'
H H 0.0000 0.0000 'International Tables Vol C Tables 4.2.6.8 and 6.1.1.4'
N N 0.0311 0.0180 'International Tables Vol C Tables 4.2.6.8 and 6.1.1.4'
P P 0.2955 0.4335 'International Tables Vol C Tables 4.2.6.8 and 6.1.1.4'
Cu Cu -1.9646 0.5888 'International Tables Vol C Tables 4.2.6.8 and 6.1.1.4'

loop_
_geom_angle_atom_site_label_1
_geom_angle_atom_site_label_2
_geom_angle_atom_site_label_3
_geom_angle
_geom_angle_site_symmetry_1
_geom_angle_site_symmetry_3
_geom_angle_publ_flag
N24 Cu1 N25 109.25(6) . 3_566 ?
N24 Cu1 P1 129.15(4) . . ?
N25 Cu1 P1 121.10(4) 3_566 . ?
N24 Cu1 N7 104.39(5) . . ?
N25 Cu1 N7 99.20(5) 3_566 . ?
P1 Cu1 N7 75.46(3) . . ?
C1 P1 C12 102.26(7) . . ?
C1 P1 C18 104.88(7) . . ?
C12 P1 C18 100.72(7) . . ?
C1 P1 Cu1 106.67(5) . . ?
C12 P1 Cu1 118.37(5) . . ?
C18 P1 Cu1 121.68(5) . . ?
C2 C1 C6 118.72(15) . . ?
C2 C1 P1 123.87(13) . . ?
C6 C1 P1 117.36(11) . . ?
C3 C2 C1 121.15(17) . . ?
C3 C2 H2 119.4 . . ?
C1 C2 H2 119.4 . . ?
C4 C3 C2 119.77(17) . . ?
C4 C3 H3 120.1 . . ?
C2 C3 H3 120.1 . . ?
C3 C4 C5 120.00(18) . . ?
C3 C4 H4 120.0 . . ?
C5 C4 H4 120.0 . . ?
C4 C5 C6 120.88(18) . . ?
C4 C5 H5 119.6 . . ?
C6 C5 H5 119.6 . . ?
C5 C6 C1 119.36(15) . . ?
C5 C6 N7 121.75(15) . . ?
C1 C6 N7 118.89(14) . . ?
C6 N7 C11 114.14(14) . . ?
C6 N7 C8 114.89(14) . . ?
C11 N7 C8 105.85(14) . . ?
C6 N7 Cu1 106.90(9) . . ?
C11 N7 Cu1 110.17(12) . . ?
C8 N7 Cu1 104.46(11) . . ?
N7 C8 C9 103.20(15) . . ?
N7 C8 H8A 111.1 . . ?
C9 C8 H8A 111.1 . . ?
N7 C8 H8B 111.1 . . ?
C9 C8 H8B 111.1 . . ?
H8A C8 H8B 109.1 . . ?
C10 C9 C8 104.76(16) . . ?
C10 C9 H9A 110.8 . . ?
C8 C9 H9A 110.8 . . ?
C10 C9 H9B 110.8 . . ?
C8 C9 H9B 110.8 . . ?
H9A C9 H9B 108.9 . . ?
C11 C10 C9 107.15(17) . . ?
C11 C10 H10A 110.3 . . ?
C9 C10 H10A 110.3 . . ?
C11 C10 H10B 110.3 . . ?
C9 C10 H10B 110.3 . . ?
H10A C10 H10B 108.5 . . ?
N7 C11 C10 105.38(16) . . ?
N7 C11 H11A 110.7 . . ?
C10 C11 H11A 110.7 . . ?
N7 C11 H11B 110.7 . . ?
C10 C11 H11B 110.7 . . ?
H11A C11 H11B 108.8 . . ?
C13 C12 C17 118.30(16) . . ?
C13 C12 P1 124.03(13) . . ?
C17 C12 P1 117.67(13) . . ?
C12 C13 C14 120.59(19) . . ?
C12 C13 H13 119.7 . . ?
C14 C13 H13 119.7 . . ?
C15 C14 C13 120.5(2) . . ?
C15 C14 H14 119.7 . . ?
C13 C14 H14 119.7 . . ?
C16 C15 C14 119.42(18) . . ?
C16 C15 H15 120.3 . . ?
C14 C15 H15 120.3 . . ?
C15 C16 C17 120.6(2) . . ?
C15 C16 H16 119.7 . . ?
C17 C16 H16 119.7 . . ?
C16 C17 C12 120.54(19) . . ?
C16 C17 H17 119.7 . . ?
C12 C17 H17 119.7 . . ?
C23 C18 C19 118.75(16) . . ?
C23 C18 P1 118.30(12) . . ?
C19 C18 P1 122.91(13) . . ?
C20 C19 C18 120.34(18) . . ?
C20 C19 H19 119.8 . . ?
C18 C19 H19 119.8 . . ?
C21 C20 C19 120.28(18) . . ?
C21 C20 H20 119.9 . . ?
C19 C20 H20 119.9 . . ?
C20 C21 C22 119.98(18) . . ?
C20 C21 H21 120.0 . . ?
C22 C21 H21 120.0 . . ?
C21 C22 C23 120.2(2) . . ?
C21 C22 H22 119.9 . . ?
C23 C22 H22 119.9 . . ?
C18 C23 C22 120.40(18) . . ?
C18 C23 H23 119.8 . . ?
C22 C23 H23 119.8 . . ?
C28 N24 N25 104.89(14) . . ?
C28 N24 Cu1 130.97(12) . . ?
N25 N24 Cu1 123.49(11) . . ?
C26 N25 N24 104.86(14) . . ?
C26 N25 Cu1 129.01(12) . 3_566 ?
N24 N25 Cu1 125.80(11) . 3_566 ?
N25 C26 N27 114.68(17) . . ?
N25 C26 H26 122.7 . . ?
N27 C26 H26 122.7 . . ?
C28 N27 C26 101.03(16) . . ?
N24 C28 N27 114.54(17) . . ?
N24 C28 H28 122.7 . . ?
N27 C28 H28 122.7 . . ?

loop_
_geom_bond_atom_site_label_1
_geom_bond_atom_site_label_2
_geom_bond_distance
_geom_bond_site_symmetry_2
_geom_bond_publ_flag
Cu1 N24 1.9789(14) . ?
Cu1 N25 1.9923(14) 3_566 ?
Cu1 P1 2.1804(4) . ?
Cu1 N7 2.6235(15) . ?
P1 C1 1.8252(17) . ?
P1 C12 1.8340(16) . ?
P1 C18 1.8355(16) . ?
C1 C2 1.398(2) . ?
C1 C6 1.399(2) . ?
C2 C3 1.383(3) . ?
C2 H2 0.9300 . ?
C3 C4 1.376(3) . ?
C3 H3 0.9300 . ?
C4 C5 1.382(3) . ?
C4 H4 0.9300 . ?
C5 C6 1.394(2) . ?
C5 H5 0.9300 . ?
C6 N7 1.446(2) . ?
N7 C11 1.477(2) . ?
N7 C8 1.480(2) . ?
C8 C9 1.509(3) . ?
C8 H8A 0.9700 . ?
C8 H8B 0.9700 . ?
C9 C10 1.502(3) . ?
C9 H9A 0.9700 . ?
C9 H9B 0.9700 . ?
C10 C11 1.499(3) . ?
C10 H10A 0.9700 . ?
C10 H10B 0.9700 . ?
C11 H11A 0.9700 . ?
C11 H11B 0.9700 . ?
C12 C13 1.385(2) . ?
C12 C17 1.393(2) . ?
C13 C14 1.386(3) . ?
C13 H13 0.9300 . ?
C14 C15 1.374(3) . ?
C14 H14 0.9300 . ?
C15 C16 1.372(3) . ?
C15 H15 0.9300 . ?
C16 C17 1.381(3) . ?
C16 H16 0.9300 . ?
C17 H17 0.9300 . ?
C18 C23 1.382(2) . ?
C18 C19 1.393(2) . ?
C19 C20 1.385(3) . ?
C19 H19 0.9300 . ?
C20 C21 1.371(3) . ?
C20 H20 0.9300 . ?
C21 C22 1.374(3) . ?
C21 H21 0.9300 . ?
C22 C23 1.389(3) . ?
C22 H22 0.9300 . ?
C23 H23 0.9300 . ?
N24 C28 1.325(2) . ?
N24 N25 1.3762(19) . ?
N25 C26 1.321(2) . ?
N25 Cu1 1.9924(14) 3_566 ?
C26 N27 1.333(3) . ?
C26 H26 0.9300 . ?
N27 C28 1.330(3) . ?
C28 H28 0.9300 . ?

loop_
_geom_torsion_atom_site_label_1
_geom_torsion_atom_site_label_2
_geom_torsion_atom_site_label_3
_geom_torsion_atom_site_label_4
_geom_torsion
_geom_torsion_site_symmetry_1
_geom_torsion_site_symmetry_2
_geom_torsion_site_symmetry_3
_geom_torsion_site_symmetry_4
_geom_torsion_publ_flag
C12 P1 C1 C2 86.38(15) . . . . ?
C18 P1 C1 C2 -18.38(16) . . . . ?
Cu1 P1 C1 C2 -148.69(13) . . . . ?
C12 P1 C1 C6 -90.81(12) . . . . ?
C18 P1 C1 C6 164.43(12) . . . . ?
Cu1 P1 C1 C6 34.12(13) . . . . ?
C6 C1 C2 C3 1.0(3) . . . . ?
P1 C1 C2 C3 -176.15(15) . . . . ?
C1 C2 C3 C4 2.0(3) . . . . ?
C2 C3 C4 C5 -2.4(3) . . . . ?
C3 C4 C5 C6 -0.2(3) . . . . ?
C4 C5 C6 C1 3.2(3) . . . . ?
C4 C5 C6 N7 -177.65(17) . . . . ?
C2 C1 C6 C5 -3.5(2) . . . . ?
P1 C1 C6 C5 173.82(13) . . . . ?
C2 C1 C6 N7 177.27(15) . . . . ?
P1 C1 C6 N7 -5.39(19) . . . . ?
C5 C6 N7 C11 -77.8(2) . . . . ?
C1 C6 N7 C11 101.38(18) . . . . ?
C5 C6 N7 C8 44.7(2) . . . . ?
C1 C6 N7 C8 -136.08(15) . . . . ?
C5 C6 N7 Cu1 160.11(14) . . . . ?
C1 C6 N7 Cu1 -20.70(16) . . . . ?
C6 N7 C8 C9 -164.51(15) . . . . ?
C11 N7 C8 C9 -37.6(2) . . . . ?
Cu1 N7 C8 C9 78.71(15) . . . . ?
N7 C8 C9 C10 31.9(2) . . . . ?
C8 C9 C10 C11 -14.9(3) . . . . ?
C6 N7 C11 C10 155.75(19) . . . . ?
C8 N7 C11 C10 28.4(2) . . . . ?
Cu1 N7 C11 C10 -84.0(2) . . . . ?
C9 C10 C11 N7 -7.9(3) . . . . ?
C1 P1 C12 C13 5.63(15) . . . . ?
C18 P1 C12 C13 113.61(14) . . . . ?
Cu1 P1 C12 C13 -111.17(13) . . . . ?
C1 P1 C12 C17 -174.40(13) . . . . ?
C18 P1 C12 C17 -66.42(14) . . . . ?
Cu1 P1 C12 C17 68.79(14) . . . . ?
C17 C12 C13 C14 0.8(3) . . . . ?
P1 C12 C13 C14 -179.23(14) . . . . ?
C12 C13 C14 C15 0.9(3) . . . . ?
C13 C14 C15 C16 -1.4(3) . . . . ?
C14 C15 C16 C17 0.3(3) . . . . ?
C15 C16 C17 C12 1.4(3) . . . . ?
C13 C12 C17 C16 -1.9(3) . . . . ?
P1 C12 C17 C16 178.13(14) . . . . ?
C1 P1 C18 C23 -108.87(16) . . . . ?
C12 P1 C18 C23 145.23(15) . . . . ?
Cu1 P1 C18 C23 11.98(18) . . . . ?
C1 P1 C18 C19 73.42(16) . . . . ?
C12 P1 C18 C19 -32.49(16) . . . . ?
Cu1 P1 C18 C19 -165.73(13) . . . . ?
C23 C18 C19 C20 1.6(3) . . . . ?
P1 C18 C19 C20 179.29(15) . . . . ?
C18 C19 C20 C21 -0.9(3) . . . . ?
C19 C20 C21 C22 -0.1(3) . . . . ?
C20 C21 C22 C23 0.3(4) . . . . ?
C19 C18 C23 C22 -1.4(3) . . . . ?
P1 C18 C23 C22 -179.22(19) . . . . ?
C21 C22 C23 C18 0.5(4) . . . . ?
C28 N24 N25 C26 0.9(2) . . . . ?
Cu1 N24 N25 C26 -170.84(13) . . . . ?
C28 N24 N25 Cu1 -173.04(13) . . . 3_566 ?
Cu1 N24 N25 Cu1 15.3(2) . . . 3_566 ?
N24 N25 C26 N27 -0.7(2) . . . . ?
Cu1 N25 C26 N27 172.96(15) 3_566 . . . ?
N25 C26 N27 C28 0.2(3) . . . . ?
N25 N24 C28 N27 -0.8(2) . . . . ?
Cu1 N24 C28 N27 169.99(15) . . . . ?
C26 N27 C28 N24 0.4(3) . . . . ?
